data_9017531
loop_
_publ_author_name
'Ding, K.'
'He, C.'
'Zheng, Q.'

_publ_section_title
;
 Determination of daomanite crystal structure
;
_journal_name_full 'Kexue Tongbao'
_journal_page_first 62
_journal_page_last 66
_journal_volume 27
_journal_year 1982
_chemical_compound_source 'Tao and Ma districts, Fengning County, Chengde Prefecture, Hebei Province, China'
_chemical_formula_sum 'As Cu Pt S2'
_chemical_name_mineral Daomanite
_space_group_IT_number 9
_space_group_name_Hall 'C -2yc'
_space_group_name_H-M_alt 'C 1 c 1'
_symmetry_space_group_name_H-M 'C 1 c 1'
_cell_angle_alpha 90
_cell_angle_beta 90.
_cell_angle_gamma 90
_cell_length_a 3.756
_cell_length_b 15.876
_cell_length_c 5.852
_cell_formula_units_Z 4
_cell_volume 348.956
_database_code_amcsd 0019983
_exptl_crystal_density_diffrn 7.570
_cod_data_source_file inputs/fixed/downloads/17/17732.cif
_cod_data_source_block 17732
_cod_original_formula_sum 'Pt Cu As S2'
_cod_database_code 9017531

loop_
_space_group_symop_operation_xyz
x,y,z
1/2+x,1/2+y,z
x,-y,1/2+z
1/2+x,1/2-y,1/2+z

loop_
_atom_site_label
_atom_site_fract_x
_atom_site_fract_y
_atom_site_fract_z
Pt 0.05300 0.18000 0.25000
Cu 0.05200 0.45400 0.24900
As 0.05200 0.23000 0.86700
S1 0.05000 0.41600 0.65000
S2 0.05000 0.11600 0.65000

loop_
_cod_related_entry_id
_cod_related_entry_database
_cod_related_entry_code
1 AMCSD 0019983
